data_4067837
loop_
_publ_author_name
'Fung, Hong Sang'
'Li, Bao Zhu'
'Chan, Kin Shing'

_publ_section_title
;
 Mild and Selective C(CO)--C(\a) Bond Cleavage of Ketones by Rhodium(III)
 Porphyrins: Scope and Mechanism
;
_journal_issue 2
_journal_name_full Organometallics
_journal_page_first 570
_journal_paper_doi 10.1021/om200788p
_journal_volume 31
_journal_year 2012
_chemical_formula_sum 'C50 H39 N4 O Rh'
_chemical_formula_weight 814.76
_chemical_name_systematic
; 
 ? 
;
_space_group_IT_number 15
_symmetry_cell_setting monoclinic
_symmetry_space_group_name_Hall '-C 2yc'
_symmetry_space_group_name_H-M 'C 1 2/c 1'
_atom_sites_solution_hydrogens geom
_atom_sites_solution_primary direct
_atom_sites_solution_secondary difmap
_audit_creation_method SHELXL-97
_cell_angle_alpha 90.00
_cell_angle_beta 107.428(2)
_cell_angle_gamma 90.00
_cell_formula_units_Z 8
_cell_length_a 29.156(3)
_cell_length_b 17.0981(18)
_cell_length_c 19.866(2)
_cell_measurement_reflns_used 164
_cell_measurement_temperature 296(2)
_cell_measurement_theta_max 15
_cell_measurement_theta_min 15
_cell_volume 9448.8(17)
_computing_cell_refinement 'BRUKER KAPPA APEXII DUO DIFFRACTOMETER'
_computing_data_collection 'BRUKER KAPPA APEXII DUO DIFFRACTOMETER'
_computing_data_reduction 'BRUKER KAPPA APEXII DUO DIFFRACTOMETER'
_computing_molecular_graphics 'SIEMENS SHELXTL'
_computing_publication_material 'SIEMENS SHELXTL'
_computing_structure_refinement 'SHELXL-97 (Sheldrick, 2008)'
_computing_structure_solution 'SHELXS-97 (Sheldrick, 2008)'
_diffrn_ambient_temperature 296(2)
_diffrn_measured_fraction_theta_full 0.987
_diffrn_measured_fraction_theta_max 0.987
_diffrn_measurement_device_type 'BRUKER KAPPA APEXII DUO DIFFRACTOMETER'
_diffrn_measurement_method 'PHI & OMEGA SCAN'
_diffrn_radiation_monochromator graphite
_diffrn_radiation_source 'fine-focus sealed tube'
_diffrn_radiation_type MoK\a
_diffrn_radiation_wavelength 0.71073
_diffrn_reflns_av_R_equivalents 0.0564
_diffrn_reflns_av_sigmaI/netI 0.0420
_diffrn_reflns_limit_h_max 34
_diffrn_reflns_limit_h_min -31
_diffrn_reflns_limit_k_max 20
_diffrn_reflns_limit_k_min -20
_diffrn_reflns_limit_l_max 12
_diffrn_reflns_limit_l_min -23
_diffrn_reflns_number 49462
_diffrn_reflns_theta_full 25.25
_diffrn_reflns_theta_max 25.25
_diffrn_reflns_theta_min 1.40
_exptl_absorpt_coefficient_mu 0.398
_exptl_absorpt_correction_T_max 0.7456
_exptl_absorpt_correction_T_min 0.6236
_exptl_absorpt_correction_type multi-scan
_exptl_crystal_colour red
_exptl_crystal_density_diffrn 1.145
_exptl_crystal_density_method 'not measured'
_exptl_crystal_description block
_exptl_crystal_F_000 3360
_exptl_crystal_size_max 0.40
_exptl_crystal_size_mid 0.30
_exptl_crystal_size_min 0.20
_platon_squeeze_details
;
;
_refine_diff_density_max 1.389
_refine_diff_density_min -0.951
_refine_diff_density_rms 0.072
_refine_ls_extinction_method none
_refine_ls_goodness_of_fit_ref 1.008
_refine_ls_hydrogen_treatment riding
_refine_ls_matrix_type full
_refine_ls_number_parameters 505
_refine_ls_number_reflns 8444
_refine_ls_number_restraints 0
_refine_ls_restrained_S_all 1.008
_refine_ls_R_factor_all 0.0677
_refine_ls_R_factor_gt 0.0477
_refine_ls_shift/su_max 0.003
_refine_ls_shift/su_mean 0.000
_refine_ls_structure_factor_coef Fsqd
_refine_ls_weighting_details 'calc w=1/[\s^2^(Fo^2^)+(0.0868P)^2^+0.0000P] where P=(Fo^2^+2Fc^2^)/3'
_refine_ls_weighting_scheme calc
_refine_ls_wR_factor_gt 0.1291
_refine_ls_wR_factor_ref 0.1375
_reflns_number_gt 6000
_reflns_number_total 8444
_reflns_threshold_expression >2sigma(I)
_cod_data_source_file om200788p_si_004.cif
_cod_data_source_block HSF522.2
_cod_depositor_comments
;
The following automatic conversions were performed:

'_symmetry_cell_setting' value 'Monoclinic' changed to 'monoclinic'
according to /home/saulius/struct/CIF-dictionaries/cif_core.dic
dictionary named 'cif_core.dic' version 2.4.1 from 2010-06-29.

Automatic conversion script
Id: cif_fix_values 1715 2011-07-08 13:25:40Z adriana 
;
_cod_original_cell_volume 9448.9(17)
_cod_original_sg_symbol_H-M C2/c
_cod_database_code 4067837

loop_
_symmetry_equiv_pos_as_xyz
'x, y, z'
'-x, y, -z+1/2'
'x+1/2, y+1/2, z'
'-x+1/2, y+1/2, -z+1/2'
'-x, -y, -z'
'x, -y, z-1/2'
'-x+1/2, -y+1/2, -z'
'x+1/2, -y+1/2, z-1/2'

loop_
_atom_site_label
_atom_site_type_symbol
_atom_site_fract_x
_atom_site_fract_y
_atom_site_fract_z
_atom_site_U_iso_or_equiv
_atom_site_adp_type
_atom_site_occupancy
_atom_site_symmetry_multiplicity
_atom_site_calc_flag
_atom_site_refinement_flags
Rh1 Rh 0.584372(8) 0.509333(14) 0.853225(13) 0.04011(12) Uani 1 1 d .
O1 O 0.6391(2) 0.5474(4) 0.9881(2) 0.238(3) Uani 1 1 d .
N1 N 0.51307(10) 0.51010(14) 0.84123(15) 0.0433(6) Uani 1 1 d .
N2 N 0.58388(9) 0.39150(16) 0.85344(13) 0.0440(6) Uani 1 1 d .
N3 N 0.65328(10) 0.50874(14) 0.85121(15) 0.0444(7) Uani 1 1 d .
N4 N 0.58423(9) 0.62762(16) 0.85154(13) 0.0442(6) Uani 1 1 d .
C1 C 0.48400(11) 0.5749(2) 0.83591(16) 0.0443(8) Uani 1 1 d .
C2 C 0.43507(12) 0.5497(2) 0.81761(18) 0.0519(9) Uani 1 1 d .
H2A H 0.4082 0.5820 0.8079 0.062 Uiso 1 1 calc R
C3 C 0.43472(12) 0.4720(2) 0.81698(18) 0.0515(8) Uani 1 1 d .
H3A H 0.4076 0.4403 0.8067 0.062 Uiso 1 1 calc R
C4 C 0.48376(11) 0.4456(2) 0.83496(17) 0.0447(8) Uani 1 1 d .
C5 C 0.49944(11) 0.3690(2) 0.84816(16) 0.0451(8) Uani 1 1 d .
C6 C 0.54685(12) 0.34418(19) 0.85940(17) 0.0455(8) Uani 1 1 d .
C7 C 0.56469(12) 0.2666(2) 0.87692(19) 0.0547(9) Uani 1 1 d .
H7A H 0.5473 0.2241 0.8853 0.066 Uiso 1 1 calc R
C8 C 0.61129(13) 0.2661(2) 0.87906(19) 0.0563(9) Uani 1 1 d .
H8A H 0.6319 0.2232 0.8892 0.068 Uiso 1 1 calc R
C9 C 0.62328(12) 0.34302(19) 0.86308(17) 0.0473(8) Uani 1 1 d .
C10 C 0.66816(11) 0.36679(19) 0.85841(17) 0.0462(8) Uani 1 1 d .
C11 C 0.68123(11) 0.44360(19) 0.85060(18) 0.0462(8) Uani 1 1 d .
C12 C 0.72634(12) 0.4695(2) 0.8429(2) 0.0546(9) Uani 1 1 d .
H12A H 0.7513 0.4374 0.8394 0.066 Uiso 1 1 calc R
C13 C 0.72625(12) 0.5466(2) 0.84184(19) 0.0545(9) Uani 1 1 d .
H13A H 0.7511 0.5783 0.8376 0.065 Uiso 1 1 calc R
C14 C 0.68089(11) 0.57309(19) 0.84841(17) 0.0456(8) Uani 1 1 d .
C15 C 0.66774(12) 0.6503(2) 0.85416(17) 0.0468(8) Uani 1 1 d .
C16 C 0.62381(12) 0.67472(19) 0.86002(17) 0.0473(8) Uani 1 1 d .
C17 C 0.61218(13) 0.7527(2) 0.87573(19) 0.0563(9) Uani 1 1 d .
H17A H 0.6328 0.7955 0.8842 0.068 Uiso 1 1 calc R
C18 C 0.56607(13) 0.7532(2) 0.87610(19) 0.0560(9) Uani 1 1 d .
H18A H 0.5493 0.7960 0.8854 0.067 Uiso 1 1 calc R
C19 C 0.54764(12) 0.6754(2) 0.85950(17) 0.0476(8) Uani 1 1 d .
C20 C 0.50048(12) 0.6523(2) 0.84944(17) 0.0474(8) Uani 1 1 d .
C21 C 0.46387(12) 0.3081(2) 0.85577(18) 0.0502(8) Uani 1 1 d .
C22 C 0.44617(14) 0.3112(3) 0.9128(2) 0.0721(12) Uani 1 1 d .
H22A H 0.4549 0.3521 0.9450 0.086 Uiso 1 1 calc R
C23 C 0.41516(16) 0.2529(3) 0.9221(3) 0.0900(15) Uani 1 1 d .
H23A H 0.4038 0.2554 0.9611 0.108 Uiso 1 1 calc R
C24 C 0.40099(16) 0.1928(3) 0.8762(3) 0.0817(14) Uani 1 1 d .
C25 C 0.41861(15) 0.1901(3) 0.8189(3) 0.0807(13) Uani 1 1 d .
H25A H 0.4097 0.1492 0.7867 0.097 Uiso 1 1 calc R
C26 C 0.44950(13) 0.2479(2) 0.8086(2) 0.0626(10) Uani 1 1 d .
H26A H 0.4605 0.2456 0.7693 0.075 Uiso 1 1 calc R
C27 C 0.36689(19) 0.1299(3) 0.8856(4) 0.130(2) Uani 1 1 d .
H27A H 0.3585 0.1398 0.9280 0.195 Uiso 1 1 calc R
H27B H 0.3822 0.0797 0.8888 0.195 Uiso 1 1 calc R
H27C H 0.3383 0.1304 0.8459 0.195 Uiso 1 1 calc R
C31 C 0.70522(12) 0.3036(2) 0.8616(2) 0.0541(9) Uani 1 1 d .
C32 C 0.69782(15) 0.2489(2) 0.8087(3) 0.0771(12) Uani 1 1 d .
H32A H 0.6697 0.2504 0.7711 0.092 Uiso 1 1 calc R
C33 C 0.73180(19) 0.1917(3) 0.8110(3) 0.0996(17) Uani 1 1 d .
H33A H 0.7258 0.1552 0.7747 0.119 Uiso 1 1 calc R
C34 C 0.77309(19) 0.1868(3) 0.8637(3) 0.0930(17) Uani 1 1 d .
C35 C 0.78062(16) 0.2392(3) 0.9182(3) 0.0924(16) Uani 1 1 d .
H35A H 0.8085 0.2359 0.9562 0.111 Uiso 1 1 calc R
C36 C 0.74653(15) 0.2981(3) 0.9171(2) 0.0753(12) Uani 1 1 d .
H36A H 0.7521 0.3334 0.9542 0.090 Uiso 1 1 calc R
C37 C 0.8116(2) 0.1250(3) 0.8652(4) 0.145(3) Uani 1 1 d .
H37A H 0.8011 0.0927 0.8239 0.218 Uiso 1 1 calc R
H37B H 0.8168 0.0931 0.9066 0.218 Uiso 1 1 calc R
H37C H 0.8411 0.1506 0.8661 0.218 Uiso 1 1 calc R
C41 C 0.70446(12) 0.7134(2) 0.8541(2) 0.0508(9) Uani 1 1 d .
C42 C 0.69749(15) 0.7618(2) 0.7977(2) 0.0727(12) Uani 1 1 d .
H42A H 0.6699 0.7566 0.7595 0.087 Uiso 1 1 calc R
C43 C 0.73110(17) 0.8190(3) 0.7963(3) 0.0870(14) Uani 1 1 d .
H43A H 0.7255 0.8514 0.7570 0.104 Uiso 1 1 calc R
C44 C 0.77149(15) 0.8290(2) 0.8502(2) 0.0671(11) Uani 1 1 d .
C45 C 0.77850(15) 0.7820(3) 0.9078(2) 0.0747(12) Uani 1 1 d .
H45A H 0.8058 0.7887 0.9461 0.090 Uiso 1 1 calc R
C46 C 0.74490(14) 0.7231(2) 0.9102(2) 0.0671(11) Uani 1 1 d .
H46A H 0.7503 0.6911 0.9497 0.081 Uiso 1 1 calc R
C47 C 0.80922(18) 0.8898(3) 0.8464(3) 0.1043(18) Uani 1 1 d .
H47A H 0.7983 0.9177 0.8026 0.156 Uiso 1 1 calc R
H47B H 0.8390 0.8639 0.8494 0.156 Uiso 1 1 calc R
H47C H 0.8140 0.9259 0.8849 0.156 Uiso 1 1 calc R
C51 C 0.46517(12) 0.7135(2) 0.85653(19) 0.0503(9) Uani 1 1 d .
C52 C 0.45037(14) 0.7715(2) 0.8087(2) 0.0672(11) Uani 1 1 d .
H52A H 0.4613 0.7726 0.7693 0.081 Uiso 1 1 calc R
C53 C 0.41911(15) 0.8297(3) 0.8173(2) 0.0796(13) Uani 1 1 d .
H53A H 0.4098 0.8692 0.7838 0.096 Uiso 1 1 calc R
C54 C 0.40194(16) 0.8291(3) 0.8746(3) 0.0763(12) Uani 1 1 d .
C55 C 0.41653(16) 0.7706(3) 0.9223(2) 0.0851(14) Uani 1 1 d .
H55A H 0.4056 0.7695 0.9617 0.102 Uiso 1 1 calc R
C56 C 0.44766(14) 0.7120(3) 0.9135(2) 0.0740(12) Uani 1 1 d .
H56A H 0.4566 0.6718 0.9464 0.089 Uiso 1 1 calc R
C57 C 0.36766(19) 0.8924(3) 0.8840(3) 0.116(2) Uani 1 1 d .
H57A H 0.3595 0.8829 0.9267 0.174 Uiso 1 1 calc R
H57B H 0.3390 0.8917 0.8445 0.174 Uiso 1 1 calc R
H57C H 0.3829 0.9426 0.8868 0.174 Uiso 1 1 calc R
C61 C 0.60310(15) 0.5133(3) 0.9562(2) 0.0734(13) Uani 1 1 d .
C62 C 0.5745(2) 0.4860(3) 0.9947(3) 0.122(2) Uani 1 1 d .
H62A H 0.5906 0.4934 1.0441 0.182 Uiso 1 1 calc R
H62B H 0.5683 0.4314 0.9853 0.182 Uiso 1 1 calc R
H62C H 0.5447 0.5142 0.9818 0.182 Uiso 1 1 calc R

loop_
_atom_site_aniso_label
_atom_site_aniso_U_11
_atom_site_aniso_U_22
_atom_site_aniso_U_33
_atom_site_aniso_U_23
_atom_site_aniso_U_13
_atom_site_aniso_U_12
Rh1 0.02951(16) 0.04878(19) 0.04500(17) -0.00042(11) 0.01567(12) -0.00165(11)
O1 0.127(4) 0.505(10) 0.073(3) -0.020(4) 0.019(3) -0.086(6)
N1 0.0351(15) 0.0486(17) 0.0493(16) 0.0008(12) 0.0175(13) -0.0018(12)
N2 0.0363(15) 0.0467(16) 0.0501(15) 0.0040(12) 0.0148(12) -0.0006(12)
N3 0.0362(15) 0.0468(17) 0.0545(17) -0.0010(12) 0.0200(13) -0.0020(12)
N4 0.0280(14) 0.0566(17) 0.0513(16) -0.0059(13) 0.0169(12) -0.0012(12)
C1 0.0324(18) 0.060(2) 0.0430(18) 0.0037(15) 0.0145(15) 0.0016(15)
C2 0.0312(19) 0.065(2) 0.063(2) 0.0034(18) 0.0183(17) 0.0070(16)
C3 0.0324(18) 0.065(2) 0.057(2) 0.0006(18) 0.0131(16) -0.0040(16)
C4 0.0322(18) 0.056(2) 0.0469(19) -0.0011(15) 0.0141(15) -0.0045(15)
C5 0.0352(19) 0.055(2) 0.0473(19) -0.0029(15) 0.0165(15) -0.0123(15)
C6 0.039(2) 0.049(2) 0.0509(19) 0.0014(15) 0.0182(16) -0.0058(15)
C7 0.047(2) 0.054(2) 0.068(2) 0.0045(18) 0.0230(19) -0.0088(17)
C8 0.047(2) 0.050(2) 0.075(2) 0.0093(18) 0.023(2) 0.0045(17)
C9 0.041(2) 0.045(2) 0.058(2) 0.0023(15) 0.0172(17) 0.0003(15)
C10 0.0375(19) 0.050(2) 0.054(2) -0.0014(15) 0.0177(16) 0.0040(15)
C11 0.0346(19) 0.050(2) 0.058(2) -0.0003(16) 0.0187(16) 0.0006(15)
C12 0.038(2) 0.054(2) 0.079(3) -0.0024(19) 0.0277(19) 0.0037(16)
C13 0.0350(19) 0.060(2) 0.075(2) -0.0012(18) 0.0259(18) -0.0058(16)
C14 0.0359(19) 0.050(2) 0.056(2) -0.0003(15) 0.0201(16) -0.0046(15)
C15 0.039(2) 0.051(2) 0.054(2) -0.0029(16) 0.0188(16) -0.0064(15)
C16 0.040(2) 0.047(2) 0.059(2) -0.0050(15) 0.0210(17) -0.0055(15)
C17 0.052(2) 0.048(2) 0.075(2) -0.0142(18) 0.029(2) -0.0094(17)
C18 0.052(2) 0.052(2) 0.073(2) -0.0113(18) 0.031(2) -0.0017(17)
C19 0.040(2) 0.052(2) 0.055(2) -0.0025(16) 0.0211(17) 0.0019(15)
C20 0.041(2) 0.054(2) 0.051(2) 0.0013(16) 0.0187(16) 0.0038(16)
C21 0.0346(19) 0.058(2) 0.060(2) 0.0043(17) 0.0174(17) -0.0063(15)
C22 0.059(3) 0.091(3) 0.074(3) -0.007(2) 0.033(2) -0.024(2)
C23 0.071(3) 0.121(4) 0.091(3) 0.019(3) 0.046(3) -0.020(3)
C24 0.050(3) 0.078(3) 0.121(4) 0.026(3) 0.033(3) -0.012(2)
C25 0.060(3) 0.067(3) 0.114(4) -0.005(3) 0.026(3) -0.013(2)
C26 0.057(3) 0.070(3) 0.065(2) -0.006(2) 0.025(2) -0.015(2)
C27 0.091(4) 0.094(4) 0.223(7) 0.031(4) 0.076(4) -0.028(3)
C31 0.036(2) 0.052(2) 0.078(3) 0.0061(19) 0.0230(19) 0.0016(16)
C32 0.063(3) 0.061(3) 0.108(4) -0.015(2) 0.027(3) 0.005(2)
C33 0.078(4) 0.074(3) 0.152(5) -0.030(3) 0.043(4) 0.010(3)
C34 0.072(3) 0.059(3) 0.160(6) 0.011(3) 0.053(4) 0.017(2)
C35 0.055(3) 0.103(4) 0.117(4) 0.034(3) 0.023(3) 0.026(3)
C36 0.058(3) 0.082(3) 0.087(3) 0.000(2) 0.025(2) 0.012(2)
C37 0.095(4) 0.085(4) 0.261(8) 0.019(5) 0.062(5) 0.045(3)
C41 0.041(2) 0.046(2) 0.070(2) -0.0065(17) 0.0238(19) -0.0056(15)
C42 0.056(3) 0.076(3) 0.082(3) 0.011(2) 0.014(2) -0.014(2)
C43 0.077(3) 0.086(3) 0.094(3) 0.022(3) 0.019(3) -0.023(3)
C44 0.063(3) 0.058(3) 0.087(3) -0.007(2) 0.032(2) -0.019(2)
C45 0.054(3) 0.090(3) 0.077(3) -0.014(2) 0.014(2) -0.027(2)
C46 0.062(3) 0.074(3) 0.067(3) 0.001(2) 0.023(2) -0.022(2)
C47 0.097(4) 0.092(4) 0.130(4) -0.011(3) 0.044(3) -0.051(3)
C51 0.040(2) 0.055(2) 0.059(2) -0.0042(17) 0.0201(18) 0.0030(16)
C52 0.070(3) 0.068(3) 0.071(3) 0.010(2) 0.032(2) 0.020(2)
C53 0.073(3) 0.070(3) 0.098(3) 0.015(2) 0.030(3) 0.021(2)
C54 0.055(3) 0.077(3) 0.097(3) -0.021(3) 0.022(2) 0.012(2)
C55 0.078(3) 0.112(4) 0.082(3) -0.009(3) 0.048(3) 0.019(3)
C56 0.063(3) 0.092(3) 0.078(3) 0.017(2) 0.037(2) 0.022(2)
C57 0.097(4) 0.098(4) 0.163(5) -0.024(4) 0.054(4) 0.037(3)
C61 0.042(2) 0.126(4) 0.047(2) -0.011(2) 0.0052(18) -0.013(2)
C62 0.108(5) 0.208(7) 0.055(3) -0.004(3) 0.034(3) -0.042(4)

loop_
_atom_type_symbol
_atom_type_description
_atom_type_scat_dispersion_real
_atom_type_scat_dispersion_imag
_atom_type_scat_source
C C 0.0033 0.0016 'International Tables Vol C Tables 4.2.6.8 and 6.1.1.4'
H H 0.0000 0.0000 'International Tables Vol C Tables 4.2.6.8 and 6.1.1.4'
N N 0.0061 0.0033 'International Tables Vol C Tables 4.2.6.8 and 6.1.1.4'
O O 0.0106 0.0060 'International Tables Vol C Tables 4.2.6.8 and 6.1.1.4'
Rh Rh -1.1178 0.9187 'International Tables Vol C Tables 4.2.6.8 and 6.1.1.4'

loop_
_geom_angle_atom_site_label_1
_geom_angle_atom_site_label_2
_geom_angle_atom_site_label_3
_geom_angle
C61 Rh1 N2 91.84(15)
C61 Rh1 N1 94.49(15)
N2 Rh1 N1 89.95(10)
C61 Rh1 N3 93.05(15)
N2 Rh1 N3 90.16(10)
N1 Rh1 N3 172.45(11)
C61 Rh1 N4 88.94(15)
N2 Rh1 N4 179.17(11)
N1 Rh1 N4 89.70(9)
N3 Rh1 N4 90.10(9)
C4 N1 C1 106.6(3)
C4 N1 Rh1 126.4(2)
C1 N1 Rh1 126.9(2)
C6 N2 C9 106.0(3)
C6 N2 Rh1 126.3(2)
C9 N2 Rh1 126.4(2)
C14 N3 C11 106.9(3)
C14 N3 Rh1 126.5(2)
C11 N3 Rh1 126.6(2)
C16 N4 C19 106.7(3)
C16 N4 Rh1 125.9(2)
C19 N4 Rh1 125.7(2)
N1 C1 C20 125.0(3)
N1 C1 C2 108.8(3)
C20 C1 C2 126.1(3)
C3 C2 C1 107.9(3)
C2 C3 C4 107.9(3)
N1 C4 C5 125.4(3)
N1 C4 C3 108.4(3)
C5 C4 C3 126.2(3)
C4 C5 C6 124.8(3)
C4 C5 C21 118.2(3)
C6 C5 C21 116.8(3)
N2 C6 C5 124.7(3)
N2 C6 C7 109.1(3)
C5 C6 C7 126.2(3)
C8 C7 C6 107.7(3)
C7 C8 C9 107.5(3)
N2 C9 C10 124.8(3)
N2 C9 C8 109.6(3)
C10 C9 C8 125.5(3)
C11 C10 C9 125.1(3)
C11 C10 C31 117.5(3)
C9 C10 C31 117.3(3)
N3 C11 C10 125.4(3)
N3 C11 C12 108.2(3)
C10 C11 C12 126.4(3)
C13 C12 C11 108.2(3)
C12 C13 C14 108.1(3)
N3 C14 C15 125.3(3)
N3 C14 C13 108.5(3)
C15 C14 C13 126.2(3)
C16 C15 C14 125.4(3)
C16 C15 C41 117.1(3)
C14 C15 C41 117.5(3)
N4 C16 C15 125.2(3)
N4 C16 C17 109.1(3)
C15 C16 C17 125.7(3)
C18 C17 C16 108.0(3)
C17 C18 C19 107.4(3)
C20 C19 N4 125.3(3)
C20 C19 C18 125.7(3)
N4 C19 C18 108.9(3)
C19 C20 C1 124.3(3)
C19 C20 C51 117.7(3)
C1 C20 C51 117.9(3)
C26 C21 C22 118.5(3)
C26 C21 C5 121.9(3)
C22 C21 C5 119.6(3)
C21 C22 C23 119.9(4)
C24 C23 C22 122.2(4)
C23 C24 C25 117.7(4)
C23 C24 C27 122.4(5)
C25 C24 C27 119.9(5)
C24 C25 C26 120.8(4)
C21 C26 C25 120.8(4)
C36 C31 C32 117.8(4)
C36 C31 C10 121.8(4)
C32 C31 C10 120.4(4)
C31 C32 C33 120.6(5)
C34 C33 C32 122.4(5)
C33 C34 C35 118.0(4)
C33 C34 C37 122.6(6)
C35 C34 C37 119.4(6)
C34 C35 C36 120.6(5)
C31 C36 C35 120.5(4)
C42 C41 C46 118.5(3)
C42 C41 C15 120.1(3)
C46 C41 C15 121.4(3)
C41 C42 C43 120.8(4)
C44 C43 C42 121.8(4)
C43 C44 C45 118.0(4)
C43 C44 C47 121.2(4)
C45 C44 C47 120.8(4)
C44 C45 C46 121.1(4)
C41 C46 C45 119.7(4)
C52 C51 C56 118.3(3)
C52 C51 C20 121.9(3)
C56 C51 C20 119.8(3)
C51 C52 C53 121.4(4)
C54 C53 C52 120.7(4)
C55 C54 C53 117.9(4)
C55 C54 C57 121.3(5)
C53 C54 C57 120.8(5)
C54 C55 C56 121.5(4)
C51 C56 C55 120.3(4)
O1 C61 C62 116.9(5)
O1 C61 Rh1 119.6(4)
C62 C61 Rh1 123.1(4)

loop_
_geom_bond_atom_site_label_1
_geom_bond_atom_site_label_2
_geom_bond_distance
Rh1 C61 1.955(4)
Rh1 N2 2.015(3)
Rh1 N1 2.020(3)
Rh1 N3 2.021(3)
Rh1 N4 2.023(3)
O1 C61 1.201(6)
N1 C4 1.377(4)
N1 C1 1.379(4)
N2 C6 1.383(4)
N2 C9 1.383(4)
N3 C14 1.374(4)
N3 C11 1.382(4)
N4 C16 1.376(4)
N4 C19 1.390(4)
C1 C20 1.406(5)
C1 C2 1.429(4)
C2 C3 1.329(5)
C3 C4 1.439(4)
C4 C5 1.387(5)
C5 C6 1.398(4)
C5 C21 1.508(4)
C6 C7 1.430(5)
C7 C8 1.346(5)
C8 C9 1.422(5)
C9 C10 1.399(4)
C10 C11 1.389(4)
C10 C31 1.516(4)
C11 C12 1.438(4)
C12 C13 1.319(5)
C13 C14 1.440(4)
C14 C15 1.389(5)
C15 C16 1.385(4)
C15 C41 1.520(4)
C16 C17 1.433(5)
C17 C18 1.347(5)
C18 C19 1.435(5)
C19 C20 1.386(4)
C20 C51 1.504(4)
C21 C26 1.370(5)
C21 C22 1.379(5)
C22 C23 1.395(5)
C23 C24 1.354(7)
C24 C25 1.384(6)
C24 C27 1.513(5)
C25 C26 1.393(5)
C31 C36 1.370(5)
C31 C32 1.374(5)
C32 C33 1.384(6)
C33 C34 1.341(7)
C34 C35 1.371(7)
C34 C37 1.536(6)
C35 C36 1.410(6)
C41 C42 1.358(5)
C41 C46 1.368(5)
C42 C43 1.391(5)
C43 C44 1.344(6)
C44 C45 1.362(6)
C44 C47 1.532(5)
C45 C46 1.415(5)
C51 C52 1.351(5)
C51 C56 1.375(5)
C52 C53 1.393(5)
C53 C54 1.375(6)
C54 C55 1.356(6)
C54 C57 1.522(5)
C55 C56 1.398(5)
C61 C62 1.370(6)

loop_
_platon_squeeze_void_nr
_platon_squeeze_void_average_x
_platon_squeeze_void_average_y
_platon_squeeze_void_average_z
_platon_squeeze_void_volume
_platon_squeeze_void_count_electrons
1 0.500 0.000 0.120 1206.1 190.0
2 0.000 0.500 0.010 1206.1 190.0
